data_4309676
loop_
_publ_author_name
'David B. Mitzi'

_publ_contact_author_address
;IBM T. J. Watson Research Center
P.O. Box 218
Yorktown Heights, NY  10598
;
_publ_contact_author_email dmitzi@us.ibm.com
_publ_contact_author_fax 914-945-2141
_publ_contact_author_name 'Dr. David B. Mitzi'
_publ_contact_author_phone 914-945-4176
_publ_section_title
;
Polymorphic One-Dimensional (N2H4)2ZnTe: Soluble Precursors for the
Formation of Hexagonal or Cubic Zinc Telluride
;
_journal_name_full 'Inorganic Chemistry'
_journal_page_first 7078
_journal_page_last 7086
_journal_paper_doi 10.1021/ic050833w
_journal_volume 44
_journal_year 2005
_chemical_formula_moiety 'N4 H8 Zn Te '
_chemical_formula_sum 'H8 N4 Te Zn'
_chemical_formula_weight 257.07
_chemical_name_common 'hydrazine zinc telluride - alpha phase'
_chemical_name_systematic
;
 hydrazine zinc telluride
;
_space_group_IT_number 4
_symmetry_cell_setting monoclinic
_symmetry_space_group_name_Hall 'P 2yb'
_symmetry_space_group_name_H-M 'P 1 21 1'
_cell_angle_alpha 90.0
_cell_angle_beta 101.296(1)
_cell_angle_gamma 90.0
_cell_formula_units_Z 4
_cell_length_a 7.2157(4)
_cell_length_b 11.5439(6)
_cell_length_c 7.3909(4)
_cell_measurement_reflns_used 6011
_cell_measurement_temperature 293
_cell_measurement_theta_max 27.5
_cell_measurement_theta_min 0
_cell_volume 603.72(6)
_computing_data_reduction 'NRCVAX DATRD2'
_computing_molecular_graphics NRCVAX
_computing_publication_material 'NRCVAX TABLES Jan 94 Version'
_computing_structure_refinement 'NRCVAX LSTSQ'
_computing_structure_solution 'NRCVAX SOLVER'
_diffrn_ambient_temperature 293
_diffrn_measurement_device 'SMART 1000'
_diffrn_measurement_method CCD
_diffrn_radiation_monochromator graphite
_diffrn_radiation_source 'xray tube'
_diffrn_radiation_type 'Molybdenum K\a'
_diffrn_radiation_wavelength 0.70930
_diffrn_reflns_av_R_equivalents 0.018
_diffrn_reflns_limit_h_max 9
_diffrn_reflns_limit_h_min -9
_diffrn_reflns_limit_k_max 15
_diffrn_reflns_limit_k_min -10
_diffrn_reflns_limit_l_max 9
_diffrn_reflns_limit_l_min -7
_diffrn_reflns_number 6508
_diffrn_reflns_theta_max 27.46
_diffrn_reflns_theta_min 0.00
_exptl_absorpt_coefficient_mu 8.68
_exptl_absorpt_correction_type empirical
_exptl_absorpt_process_details SADABS
_exptl_crystal_colour colorless
_exptl_crystal_density_diffrn 2.828
_exptl_crystal_description plate
_exptl_crystal_F_000 471.35
_exptl_crystal_size_max 0.30
_exptl_crystal_size_mid 0.15
_exptl_crystal_size_min 0.03
_refine_diff_density_max 0.51
_refine_diff_density_min -0.50
_refine_ls_abs_structure_Flack 0.126(39)
_refine_ls_extinction_coef 1402(78)
_refine_ls_extinction_method Larson
_refine_ls_goodness_of_fit_obs 0.95
_refine_ls_matrix_type full
_refine_ls_number_parameters 174
_refine_ls_number_reflns 1441
_refine_ls_R_factor_all 0.015
_refine_ls_R_factor_obs 0.015
_refine_ls_shift/esd_max 0.000
_refine_ls_structure_factor_coef F
_refine_ls_weighting_details 'calc w=1/(\s^2^(F)+0.0002F^2^)'
_refine_ls_weighting_scheme calc
_refine_ls_wR_factor_all 0.019
_refine_ls_wR_factor_obs 0.019
_reflns_number_observed 2719
_reflns_number_total 2746
_reflns_observed_criterion 'Inet > 2.0\s(Inet)'
_cod_data_source_file ic050833wsi20050523_123515_1.cif
_cod_data_source_block hyd2ZnTe_alpha
_cod_depositor_comments
;
The following automatic conversions were performed:
'_symmetry_cell_setting' value 'Monoclinic' changed to 'monoclinic'
according to '/home/saulius/struct/CIF-dictionaries/cif_core.dic'
dictionary named 'cif_core.dic' version 2.4.1 from 2010-06-29.

Automatic conversion script
Id: cif_fix_enum 1527 2010-12-29 10:47:43Z saulius 
;
_cod_original_sg_symbol_H-M 'P 21'
_cod_original_formula_sum 'N4 H8 Zn Te '
_cod_database_code 4309676

loop_
_symmetry_equiv_pos_as_xyz
x,y,z
-x,1/2+y,-z

loop_
_atom_site_aniso_label
_atom_site_aniso_U_11
_atom_site_aniso_U_22
_atom_site_aniso_U_33
_atom_site_aniso_U_12
_atom_site_aniso_U_13
_atom_site_aniso_U_23
_atom_site_aniso_type_symbol
Te1 0.01933(14) 0.03520(16) 0.02255(13) 0.00080(13) 0.00414(10) 0.00341(12) Te
Te2 0.01990(14) 0.03514(16) 0.02783(14) -0.00072(13) 0.00559(11) 0.00767(13) Te
Zn1 0.02123(23) 0.0280(3) 0.02450(22) 0.00014(24) 0.00485(18) -0.00058(22) Zn
Zn2 0.02090(24) 0.0288(3) 0.02442(24) -0.00005(22) 0.00412(19) 0.00145(21) Zn
N1 0.0225(19) 0.0260(20) 0.0304(19) 0.0043(18) 0.0060(17) 0.0006(17) N
N2 0.039(3) 0.0240(20) 0.0380(23) 0.0015(20) 0.0118(21) -0.0035(18) N
N3 0.0294(21) 0.0295(21) 0.0288(18) 0.0009(18) 0.0063(17) 0.0003(16) N
N4 0.037(3) 0.0295(23) 0.0379(22) -0.0030(21) 0.0030(20) 0.0008(19) N
N5 0.0190(19) 0.0366(23) 0.0311(19) 0.0036(18) 0.0029(15) 0.0023(18) N
N6 0.0281(22) 0.0348(24) 0.0417(22) 0.0034(21) 0.0085(19) -0.0008(21) N
N7 0.0302(22) 0.0334(22) 0.0252(18) -0.0036(19) 0.0063(17) -0.0043(16) N
N8 0.0263(22) 0.040(3) 0.0379(23) -0.0022(20) 0.0026(18) -0.0078(20) N

loop_
_atom_site_label
_atom_site_fract_x
_atom_site_fract_y
_atom_site_fract_z
_atom_site_U_iso_or_equiv
_atom_site_thermal_displace_type
_atom_site_calc_flag
_atom_site_refinement_flags
_atom_site_type_symbol
Te1 0.69116(4) 0.74540 0.02947(3) 0.02569(15) Uani ? . Te
Te2 1.25357(4) 0.62323(4) 0.37113(4) 0.02750(14) Uani ? . Te
Zn1 1.06115(7) 0.73757(8) 0.09687(7) 0.02452(24) Uani ? . Zn
Zn2 0.59137(8) 0.66956(8) 0.32451(7) 0.02474(25) Uani ? . Zn
N1 1.1636(6) 0.6812(4) -0.1347(6) 0.0262(19) Uani ? . N
N2 1.1720(7) 0.5567(4) -0.1498(7) 0.0330(22) Uani ? . N
N3 1.1490(6) 0.9107(4) 0.0730(6) 0.0292(19) Uani ? . N
N4 1.3239(7) 0.9492(5) 0.1939(7) 0.0353(23) Uani ? . N
N5 0.7564(6) 0.5279(4) 0.4334(6) 0.0292(20) Uani ? . N
N6 0.7112(7) 0.4245(5) 0.3190(7) 0.0346(23) Uani ? . N
N7 0.6881(6) 0.7911(5) 0.5336(5) 0.0295(20) Uani ? . N
N8 0.8881(6) 0.8130(5) 0.5691(6) 0.0351(22) Uani ? . N
HN1a 1.066(10) 0.701(6) -0.234(10) 0.046(19) Uiso ? . H
HN1b 1.281(10) 0.716(7) -0.135(9) 0.044(19) Uiso ? . H
HN2a 1.266(9) 0.533(6) -0.042(8) 0.033(15) Uiso ? . H
HN2b 1.247(10) 0.535(7) -0.221(9) 0.046(19) Uiso ? . H
HN3a 1.055(11) 0.955(7) 0.109(10) 0.047(19) Uiso ? . H
HN3b 1.157(11) 0.939(9) -0.033(11) 0.065(24) Uiso ? . H
HN4a 1.358(8) 1.010(6) 0.133(8) 0.027(14) Uiso ? . H
HN4b 1.393(10) 0.892(7) 0.185(9) 0.048(20) Uiso ? . H
HN5a 0.879(9) 0.546(5) 0.446(7) 0.024(13) Uiso ? . H
HN5b 0.763(13) 0.526(10) 0.548(14) 0.09(3) Uiso ? . H
HN6a 0.611(8) 0.434(5) 0.272(7) 0.016(13) Uiso ? . H
HN6b 0.727(8) 0.351(6) 0.394(8) 0.035(16) Uiso ? . H
HN7a 0.622(9) 0.864(8) 0.520(9) 0.043(17) Uiso ? . H
HN7b 0.691(11) 0.768(8) 0.660(10) 0.061(22) Uiso ? . H
HN8a 0.914(8) 0.817(6) 0.458(8) 0.025(14) Uiso ? . H
HN8b 0.911(8) 0.887(5) 0.631(7) 0.020(12) Uiso ? . H

loop_
_atom_type_symbol
_atom_type_description
_atom_type_scat_dispersion_real
_atom_type_scat_dispersion_imag
_atom_type_scat_source
N ? 0.006 0.003 'International Tables Vol. IV Table 2.2B'
H ? 0.000 0.000 'International Tables Vol. IV Table 2.2B'
Zn ? 0.284 1.430 'International Tables Vol. IV Table 2.2B'
Te ? -0.531 1.675 'International Tables Vol. IV Table 2.2B'

loop_
_geom_angle_atom_site_label_1
_geom_angle_atom_site_label_2
_geom_angle_atom_site_label_3
_geom_angle
_geom_angle_site_symmetry_1
_geom_angle_site_symmetry_2
_geom_angle_site_symmetry_3
_geom_angle_publ_flag
Zn1 Te1 Zn2 105.685(20) ? ? ? ?
Zn1 Te2 Zn2a 99.533(23) ? ? ? ?
Te1 Zn1 Te2 122.53(3) ? ? ? ?
Te1 Zn1 N1 111.39(12) ? ? ? ?
Te1 Zn1 N3 105.22(12) ? ? ? ?
Te2 Zn1 N1 105.11(13) ? ? ? ?
Te2 Zn1 N3 115.12(12) ? ? ? ?
N1 Zn1 N3 93.77(18) ? ? ? ?
Te1 Zn2 Te2b 127.577(24) ? ? ? ?
Te1 Zn2 N5 111.02(12) ? ? ? ?
Te1 Zn2 N7 106.70(12) ? ? ? ?
Te2b Zn2 N5 105.55(12) ? ? ? ?
Te2b Zn2 N7 103.08(11) ? ? ? ?
N5 Zn2 N7 99.04(19) ? ? ? ?
Zn1 N1 N2 113.5(3) ? ? ? ?
Zn1 N1 HN1a 103(4) ? ? ? ?
Zn1 N1 HN1b 109(4) ? ? ? ?
N2 N1 HN1a 102(4) ? ? ? ?
N2 N1 HN1b 111(5) ? ? ? ?
HN1a N1 HN1b 115(6) ? ? ? ?
N1 N2 HN2a 104(4) ? ? ? ?
N1 N2 HN2b 111(5) ? ? ? ?
HN2a N2 HN2b 89(6) ? ? ? ?
Zn1 N3 N4 118.2(3) ? ? ? ?
Zn1 N3 HN3a 104(5) ? ? ? ?
Zn1 N3 HN3b 120(6) ? ? ? ?
N4 N3 HN3a 104(5) ? ? ? ?
N4 N3 HN3b 103(5) ? ? ? ?
HN3a N3 HN3b 103(7) ? ? ? ?
N3 N4 HN4a 102(4) ? ? ? ?
N3 N4 HN4b 99(5) ? ? ? ?
HN4a N4 HN4b 110(6) ? ? ? ?
Zn2 N5 N6 111.8(3) ? ? ? ?
Zn2 N5 HN5a 109(4) ? ? ? ?
Zn2 N5 HN5b 108(8) ? ? ? ?
N6 N5 HN5a 110(4) ? ? ? ?
N6 N5 HN5b 121(8) ? ? ? ?
HN5a N5 HN5b 92(7) ? ? ? ?
N5 N6 HN6a 103(4) ? ? ? ?
N5 N6 HN6b 112(4) ? ? ? ?
HN6a N6 HN6b 111(6) ? ? ? ?
Zn2 N7 N8 115.4(3) ? ? ? ?
Zn2 N7 HN7a 114(4) ? ? ? ?
Zn2 N7 HN7b 117(5) ? ? ? ?
N8 N7 HN7a 109(4) ? ? ? ?
N8 N7 HN7b 92(5) ? ? ? ?
HN7a N7 HN7b 104(6) ? ? ? ?
N7 N8 HN8a 103(4) ? ? ? ?
N7 N8 HN8b 108(3) ? ? ? ?
HN8a N8 HN8b 110(5) ? ? ? ?
N2 HN2a HN2b 41(4) ? ? ? ?
N2 HN2b HN2a 48(5) ? ? ? ?
N3 HN3a HN3b 36(5) ? ? ? ?
N3 HN3b HN3a 39(5) ? ? ? ?
N4 HN4a HN4b 33(4) ? ? ? ?
N4 HN4b HN4a 36(4) ? ? ? ?
N5 HN5a HN5b 42(5) ? ? ? ?
N5 HN5b HN5a 45(6) ? ? ? ?
N6 HN6a HN6b 39(4) ? ? ? ?
N6 HN6b HN6a 28(3) ? ? ? ?
N7 HN7a HN7b 37(4) ? ? ? ?
N7 HN7b HN7a 37(4) ? ? ? ?
N8 HN8a HN8b 36(3) ? ? ? ?
N8 HN8b HN8a 32(3) ? ? ? ?

loop_
_geom_bond_atom_site_label_1
_geom_bond_atom_site_label_2
_geom_bond_distance
_geom_bond_site_symmetry_1
_geom_bond_site_symmetry_2
_geom_bond_publ_flag
Te1 Zn1 2.6197(6) ? ? ?
Te1 Zn2 2.5798(6) ? ? ?
Te2 Zn1 2.5839(7) ? ? ?
Te2 Zn2a 2.5836(6) ? ? ?
Zn1 N1 2.097(4) ? ? ?
Zn1 N3 2.115(5) ? ? ?
Zn2 Te2b 2.5836(6) ? ? ?
Zn2 N5 2.089(5) ? ? ?
Zn2 N7 2.103(4) ? ? ?
N1 N2 1.443(7) ? ? ?
N1 HN1a 0.94(8) ? ? ?
N1 HN1b 0.93(7) ? ? ?
N2 HN2a 0.98(7) ? ? ?
N2 HN2b 0.86(8) ? ? ?
N3 N4 1.465(6) ? ? ?
N3 HN3a 0.92(8) ? ? ?
N3 HN3b 0.86(9) ? ? ?
N4 HN4a 0.90(6) ? ? ?
N4 HN4b 0.84(8) ? ? ?
N5 N6 1.462(7) ? ? ?
N5 HN5a 0.89(6) ? ? ?
N5 HN5b 0.84(10) ? ? ?
N6 HN6a 0.74(6) ? ? ?
N6 HN6b 1.01(7) ? ? ?
N7 N8 1.437(6) ? ? ?
N7 HN7a 0.96(8) ? ? ?
N7 HN7b 0.97(8) ? ? ?
N8 HN8a 0.87(6) ? ? ?
N8 HN8b 0.97(6) ? ? ?
HN2a HN2b 1.30(9) ? ? ?
HN3a HN3b 1.41(11) ? ? ?
HN4a HN4b 1.42(11) ? ? ?
HN5a HN5b 1.25(12) ? ? ?
HN6a HN6b 1.46(9) ? ? ?
HN7a HN7b 1.53(11) ? ? ?
HN8a HN8b 1.52(8) ? ? ?
